data_4338387
loop_
_publ_author_name
'Abrahams, Brendan F.'
'Dharma, A. David'
'Grannas, Martin J.'
'Hudson, Timothy A.'
'Maynard-Casely, Helen E'
'Oliver, Graham R.'
'Robson, Richard'
'White, Keith F.'

_publ_section_title
;
 Isomeric Ionic Lithium Isonicotinate Three-Dimensional Networks and
 Single-Crystal-to-Single-Crystal Rearrangements Generating Microporous
 Materials.
;
_journal_issue 10
_journal_name_full 'Inorganic chemistry'
_journal_page_first 4956
_journal_page_last 4969
_journal_paper_doi 10.1021/ic403134c
_journal_volume 53
_journal_year 2014
_chemical_formula_sum 'C25 H16 Li4 N4 O8 S2'
_chemical_formula_weight 592.30
_chemical_name_systematic
;
 ?
;
_space_group_crystal_system monoclinic
_space_group_IT_number 14
_space_group_name_Hall '-P 2ybc'
_space_group_name_H-M_alt 'P 1 21/c 1'
_symmetry_space_group_name_Hall '-P 2ybc'
_symmetry_space_group_name_H-M 'P 1 21/c 1'
_atom_sites_solution_hydrogens geom
_audit_creation_method SHELXL-2014
_cell_angle_alpha 90
_cell_angle_beta 96.14(4)
_cell_angle_gamma 90
_cell_formula_units_Z 1
_cell_length_a 5.2038(14)
_cell_length_b 14.516(7)
_cell_length_c 10.295(5)
_cell_measurement_reflns_used 4.32
_cell_measurement_temperature 130(2)
_cell_measurement_theta_max 76.00
_cell_volume 773.2(6)
_computing_cell_refinement
;
CrysAlisPro, Agilent Technologies,
Version 1.171.36.20 (release 27-06-2012 CrysAlis171 .NET)
(compiled Jul 11 2012,15:38:31)
;
_computing_data_collection
;
CrysAlisPro, Agilent Technologies,
Version 1.171.36.20 (release 27-06-2012 CrysAlis171 .NET)
(compiled Jul 11 2012,15:38:31)
;
_computing_data_reduction
;
CrysAlisPro, Agilent Technologies,
Version 1.171.36.20 (release 27-06-2012 CrysAlis171 .NET)
(compiled Jul 11 2012,15:38:31)
;
_computing_structure_refinement 'SHELXL-2014 (Sheldrick, 2014)'
_computing_structure_solution 'SHELXS-2009 (Sheldrick, 2009)'
_diffrn_ambient_temperature 130(2)
_diffrn_measured_fraction_theta_full 0.970
_diffrn_measured_fraction_theta_max 0.969
_diffrn_measurement_device_type 'SuperNova, Dual, Cu at zero, Atlas'
_diffrn_measurement_method '\w scans'
_diffrn_radiation_type CuK\a
_diffrn_radiation_wavelength 1.541
_diffrn_reflns_av_R_equivalents 0.1004
_diffrn_reflns_av_unetI/netI 0.1001
_diffrn_reflns_Laue_measured_fraction_full 0.970
_diffrn_reflns_Laue_measured_fraction_max 0.969
_diffrn_reflns_limit_h_max 4
_diffrn_reflns_limit_h_min -6
_diffrn_reflns_limit_k_max 17
_diffrn_reflns_limit_k_min -16
_diffrn_reflns_limit_l_max 11
_diffrn_reflns_limit_l_min -12
_diffrn_reflns_number 2366
_diffrn_reflns_point_group_measured_fraction_full 0.970
_diffrn_reflns_point_group_measured_fraction_max 0.969
_diffrn_reflns_theta_full 67.608
_diffrn_reflns_theta_max 67.989
_diffrn_reflns_theta_min 5.285
_diffrn_source 'SuperNova (Cu) X-ray Source'
_exptl_absorpt_coefficient_mu 1.984
_exptl_absorpt_correction_T_max 0.785
_exptl_absorpt_correction_T_min 0.465
_exptl_absorpt_correction_type analytical
_exptl_absorpt_process_details
;
CrysAlisPro, Agilent Technologies,
Version 1.171.36.20 (release 27-06-2012 CrysAlis171 .NET)
(compiled Jul 11 2012,15:38:31)
Analytical numeric absorption correction using a multifaceted crystal
            model based on expressions derived by R.C. Clark & J.S. Reid.
(Clark, R. C. & Reid, J. S. (1995). Acta Cryst. A51, 887-897)
;
_exptl_crystal_colour colourless
_exptl_crystal_density_diffrn 1.272
_exptl_crystal_description needle
_exptl_crystal_F_000 302
_exptl_crystal_size_max 0.7253
_exptl_crystal_size_mid 0.2144
_exptl_crystal_size_min 0.1340
_refine_diff_density_max 1.391
_refine_diff_density_min -0.605
_refine_diff_density_rms 0.203
_refine_ls_extinction_method none
_refine_ls_goodness_of_fit_ref 1.743
_refine_ls_hydrogen_treatment constr
_refine_ls_matrix_type full
_refine_ls_number_parameters 101
_refine_ls_number_reflns 1373
_refine_ls_number_restraints 0
_refine_ls_restrained_S_all 1.743
_refine_ls_R_factor_all 0.3314
_refine_ls_R_factor_gt 0.2788
_refine_ls_shift/su_max 0.001
_refine_ls_shift/su_mean 0.000
_refine_ls_structure_factor_coef Fsqd
_refine_ls_weighting_details 'w=1/[\s^2^(Fo^2^)+(0.2000P)^2^] where P=(Fo^2^+2Fc^2^)/3'
_refine_ls_weighting_scheme calc
_refine_ls_wR_factor_gt 0.5817
_refine_ls_wR_factor_ref 0.6205
_reflns_Friedel_coverage 0.000
_reflns_number_gt 615
_reflns_number_total 1373
_reflns_threshold_expression 'I > 2\s(I)'
_cod_data_source_file ic403134c_si_002.cif
_cod_data_source_block Li_inic_CS2
_cod_depositor_comments 'Adding full bibliography for 4338378--4338389.cif.'
_cod_original_cell_volume 773.3(6)
_cod_database_code 4338387
_shelx_space_group_comment
;
The symmetry employed for this shelxl refinement is uniquely defined
by the following loop, which should always be used as a source of
symmetry information in preference to the above space-group names.
They are only intended as comments.
;
_shelxl_version_number 2014-1

loop_
_space_group_symop_operation_xyz
'x, y, z'
'-x, y+1/2, -z+1/2'
'-x, -y, -z'
'x, -y-1/2, z-1/2'

loop_
_atom_site_label
_atom_site_type_symbol
_atom_site_fract_x
_atom_site_fract_y
_atom_site_fract_z
_atom_site_U_iso_or_equiv
_atom_site_adp_type
_atom_site_occupancy
_atom_site_site_symmetry_order
_atom_site_calc_flag
_atom_site_refinement_flags_posn
_atom_site_refinement_flags_adp
_atom_site_refinement_flags_occupancy
S1 S 0.1863(16) 0.9790(5) 0.8971(7) 0.102(2) Uani 0.5 1 d . . P
C1S C 0.0000 1.0000 1.0000 0.091(9) Uiso 0.5 2 d S . P
O2 O 0.387(2) 1.0463(7) 0.5941(11) 0.111(4) Uani 1 1 d . . .
O1 O 0.004(2) 1.1153(7) 0.5839(12) 0.109(3) Uani 1 1 d . . .
N1 N 0.564(3) 1.3280(9) 0.8709(15) 0.114(4) Uani 1 1 d . . .
C1 C 0.679(4) 1.2476(10) 0.8695(15) 0.109(5) Uani 1 1 d . . .
H1 H 0.8337 1.2377 0.9257 0.131 Uiso 1 1 calc R U .
C3 C 0.341(4) 1.1880(10) 0.7086(16) 0.109(5) Uani 1 1 d . . .
C6 C 0.225(4) 1.1113(10) 0.6244(18) 0.111(5) Uani 1 1 d . . .
C4 C 0.231(3) 1.2701(10) 0.7101(19) 0.114(5) Uani 1 1 d . . .
H4 H 0.0799 1.2814 0.6518 0.137 Uiso 1 1 calc R U .
C2 C 0.579(3) 1.1756(10) 0.7868(16) 0.106(4) Uani 1 1 d . . .
H2 H 0.6712 1.1193 0.7836 0.128 Uiso 1 1 calc R U .
C5 C 0.327(4) 1.3415(12) 0.7944(19) 0.120(5) Uani 1 1 d . . .
H5 H 0.2342 1.3975 0.7994 0.144 Uiso 1 1 calc R U .
Li1 Li 0.685(6) 1.4343(17) 0.998(2) 0.104(7) Uani 1 1 d . . .

loop_
_atom_site_aniso_label
_atom_site_aniso_U_11
_atom_site_aniso_U_22
_atom_site_aniso_U_33
_atom_site_aniso_U_23
_atom_site_aniso_U_13
_atom_site_aniso_U_12
S1 0.128(5) 0.075(3) 0.096(4) 0.023(3) -0.024(3) -0.022(3)
O2 0.123(8) 0.075(5) 0.129(7) -0.011(5) -0.010(6) 0.000(5)
O1 0.102(7) 0.080(6) 0.141(8) -0.009(5) -0.010(6) 0.008(5)
N1 0.128(9) 0.080(7) 0.128(10) -0.003(7) -0.014(7) -0.004(7)
C1 0.140(12) 0.074(8) 0.110(10) 0.001(7) -0.003(9) 0.001(8)
C3 0.147(13) 0.076(8) 0.102(9) 0.008(7) 0.000(8) -0.007(8)
C6 0.130(13) 0.072(8) 0.130(12) 0.004(7) 0.018(10) -0.007(8)
C4 0.118(11) 0.075(8) 0.143(13) -0.003(8) -0.015(9) -0.016(7)
C2 0.130(11) 0.069(7) 0.117(10) -0.004(7) 0.000(8) -0.004(7)
C5 0.133(12) 0.089(9) 0.131(12) -0.012(9) -0.018(10) 0.013(9)
Li1 0.15(2) 0.083(12) 0.079(11) 0.014(10) -0.001(11) 0.002(13)

loop_
_atom_type_symbol
_atom_type_description
_atom_type_scat_dispersion_real
_atom_type_scat_dispersion_imag
_atom_type_scat_source
C C 0.0181 0.0091 'International Tables Vol C Tables 4.2.6.8 and 6.1.1.4'
H H 0.0000 0.0000 'International Tables Vol C Tables 4.2.6.8 and 6.1.1.4'
Li Li 0.0008 0.0003 'International Tables Vol C Tables 4.2.6.8 and 6.1.1.4'
N N 0.0311 0.0180 'International Tables Vol C Tables 4.2.6.8 and 6.1.1.4'
O O 0.0492 0.0322 'International Tables Vol C Tables 4.2.6.8 and 6.1.1.4'
S S 0.3331 0.5567 'International Tables Vol C Tables 4.2.6.8 and 6.1.1.4'

loop_
_geom_angle_atom_site_label_1
_geom_angle_atom_site_label_2
_geom_angle_atom_site_label_3
_geom_angle
_geom_angle_site_symmetry_1
_geom_angle_site_symmetry_3
S1 C1S S1 180.0 3_577 .
C6 O2 Li1 129.3(14) . 2_646
C6 O2 Li1 125.2(13) . 4_585
Li1 O2 Li1 89.7(13) 2_646 4_585
C6 O1 Li1 153.9(14) . 4_485
C1 N1 C5 119.6(14) . .
C1 N1 Li1 123.9(13) . .
C5 N1 Li1 116.0(13) . .
N1 C1 C2 121.6(15) . .
C4 C3 C2 117.5(15) . .
C4 C3 C6 122.0(16) . .
C2 C3 C6 120.5(15) . .
O1 C6 O2 124.8(16) . .
O1 C6 C3 118.8(16) . .
O2 C6 C3 116.2(16) . .
C3 C4 C5 122.9(15) . .
C1 C2 C3 119.5(15) . .
C4 C5 N1 118.5(15) . .
O2 Li1 O1 131.3(16) 2_656 4_686
O2 Li1 O2 90.3(13) 2_656 4_586
O1 Li1 O2 120.8(12) 4_686 4_586
O2 Li1 N1 107.0(11) 2_656 .
O1 Li1 N1 101.5(13) 4_686 .
O2 Li1 N1 102.9(14) 4_586 .
O2 Li1 Li1 45.9(8) 2_656 3_687
O1 Li1 Li1 146.1(17) 4_686 3_687
O2 Li1 Li1 44.4(10) 4_586 3_687
N1 Li1 Li1 111.3(16) . 3_687

loop_
_geom_bond_atom_site_label_1
_geom_bond_atom_site_label_2
_geom_bond_distance
_geom_bond_site_symmetry_2
S1 C1S 1.541(10) .
C1S S1 1.541(10) 3_577
O2 C6 1.32(2) .
O2 Li1 1.90(2) 2_646
O2 Li1 1.95(3) 4_585
O1 C6 1.18(2) .
O1 Li1 1.94(3) 4_485
N1 C1 1.31(2) .
N1 C5 1.40(2) .
N1 Li1 2.08(3) .
C1 C2 1.41(2) .
C3 C4 1.32(2) .
C3 C2 1.42(2) .
C3 C6 1.50(2) .
C4 C5 1.41(2) .
Li1 O2 1.90(2) 2_656
Li1 O1 1.94(3) 4_686
Li1 O2 1.95(3) 4_586
Li1 Li1 2.71(6) 3_687
